data_4067306
loop_
_publ_author_name
'Tian, Xiaohui'
'Song, Li'
'Yuan, Yizhong'
'Lin, Jiaping'

_publ_section_title
;
 Two New Receptors for Carboxylate Anions with an IR-Active Reporting
 Group
;
_journal_issue 3
_journal_name_full Organometallics
_journal_page_first 509
_journal_paper_doi 10.1021/om9008263
_journal_volume 29
_journal_year 2010
_chemical_formula_sum 'C11 H10 Cr N2 O4'
_chemical_formula_weight 286.21
_chemical_name_systematic
; 
 ? 
;
_space_group_IT_number 19
_symmetry_cell_setting orthorhombic
_symmetry_space_group_name_Hall 'P 2ac 2ab'
_symmetry_space_group_name_H-M 'P 21 21 21'
_atom_sites_solution_hydrogens geom
_atom_sites_solution_primary direct
_atom_sites_solution_secondary difmap
_audit_creation_method SHELXL-97
_cell_angle_alpha 90.00
_cell_angle_beta 90.00
_cell_angle_gamma 90.00
_cell_formula_units_Z 4
_cell_length_a 9.2068(9)
_cell_length_b 11.1401(11)
_cell_length_c 11.8643(11)
_cell_measurement_reflns_used 3489
_cell_measurement_temperature 293(2)
_cell_measurement_theta_max 52.112
_cell_measurement_theta_min 5.016
_cell_volume 1216.9(2)
_computing_cell_refinement 'Bruker SMART'
_computing_data_collection 'Bruker SMART'
_computing_data_reduction 'Bruker SHELXTL'
_computing_molecular_graphics 'Bruker SHELXTL'
_computing_publication_material 'Bruker SHELXTL'
_computing_structure_refinement 'SHELXL-97 (Sheldrick, 1997)'
_computing_structure_solution 'SHELXS-97 (Sheldrick, 1990)'
_diffrn_ambient_temperature 293(2)
_diffrn_measured_fraction_theta_full 0.997
_diffrn_measured_fraction_theta_max 0.997
_diffrn_measurement_device_type 'CCD area detector'
_diffrn_measurement_method 'phi and omega scans'
_diffrn_radiation_monochromator graphite
_diffrn_radiation_source 'fine-focus sealed tube'
_diffrn_radiation_type MoK\a
_diffrn_radiation_wavelength 0.71073
_diffrn_reflns_av_R_equivalents 0.0525
_diffrn_reflns_av_sigmaI/netI 0.0440
_diffrn_reflns_limit_h_max 11
_diffrn_reflns_limit_h_min -11
_diffrn_reflns_limit_k_max 9
_diffrn_reflns_limit_k_min -14
_diffrn_reflns_limit_l_max 15
_diffrn_reflns_limit_l_min -14
_diffrn_reflns_number 7203
_diffrn_reflns_theta_full 26.99
_diffrn_reflns_theta_max 26.99
_diffrn_reflns_theta_min 2.51
_exptl_absorpt_coefficient_mu 0.947
_exptl_absorpt_correction_T_max 1.0000
_exptl_absorpt_correction_T_min 0.7708
_exptl_absorpt_correction_type empirical
_exptl_absorpt_process_details sadabs
_exptl_crystal_colour colorless
_exptl_crystal_density_diffrn 1.562
_exptl_crystal_density_method 'not measured'
_exptl_crystal_description prismatic
_exptl_crystal_F_000 584
_exptl_crystal_size_max 0.436
_exptl_crystal_size_mid 0.402
_exptl_crystal_size_min 0.357
_refine_diff_density_max 0.304
_refine_diff_density_min -0.205
_refine_diff_density_rms 0.051
_refine_ls_abs_structure_details 'Flack H D (1983), Acta Cryst. A39, 876-881'
_refine_ls_abs_structure_Flack 0.02(2)
_refine_ls_extinction_method none
_refine_ls_goodness_of_fit_ref 0.987
_refine_ls_hydrogen_treatment mixed
_refine_ls_matrix_type full
_refine_ls_number_parameters 172
_refine_ls_number_reflns 2643
_refine_ls_number_restraints 2
_refine_ls_restrained_S_all 0.990
_refine_ls_R_factor_all 0.0354
_refine_ls_R_factor_gt 0.0325
_refine_ls_shift/su_max 0.001
_refine_ls_shift/su_mean 0.000
_refine_ls_structure_factor_coef Fsqd
_refine_ls_weighting_details 'calc w=1/[\s^2^(Fo^2^)+(0.0426P)^2^+0.0000P] where P=(Fo^2^+2Fc^2^)/3'
_refine_ls_weighting_scheme calc
_refine_ls_wR_factor_gt 0.0799
_refine_ls_wR_factor_ref 0.0811
_reflns_number_gt 2407
_reflns_number_total 2643
_reflns_threshold_expression >2sigma(I)
_cod_data_source_file om9008263_si_002.cif
_cod_data_source_block cd28345
_cod_depositor_comments
;
The following automatic conversions were performed:

'_symmetry_cell_setting' value 'Orthorhombic' changed to
'orthorhombic' according to
/home/saulius/struct/CIF-dictionaries/cif_core.dic dictionary named
'cif_core.dic' version 2.4.1 from 2010-06-29.

Automatic conversion script
Id: cif_fix_values 1715 2011-07-08 13:25:40Z adriana 
;
_cod_original_sg_symbol_H-M P2(1)2(1)2(1)
_cod_database_code 4067306

loop_
_symmetry_equiv_pos_as_xyz
'x, y, z'
'-x+1/2, -y, z+1/2'
'-x, y+1/2, -z+1/2'
'x+1/2, -y+1/2, -z'

loop_
_atom_site_label
_atom_site_type_symbol
_atom_site_fract_x
_atom_site_fract_y
_atom_site_fract_z
_atom_site_U_iso_or_equiv
_atom_site_adp_type
_atom_site_occupancy
_atom_site_symmetry_multiplicity
_atom_site_calc_flag
_atom_site_refinement_flags
Cr Cr 0.77433(4) 0.36037(3) 0.34140(3) 0.03854(12) Uani 1 1 d .
O1 O 1.0001(3) 0.4969(2) 0.4656(3) 0.1028(9) Uani 1 1 d .
O2 O 0.7296(3) 0.2264(3) 0.5549(2) 0.1047(9) Uani 1 1 d .
O3 O 0.9926(3) 0.1760(2) 0.2759(2) 0.0831(7) Uani 1 1 d .
O4 O 0.55691(16) 0.20003(15) 0.00814(14) 0.0432(4) Uani 1 1 d .
N1 N 0.7629(2) 0.2924(2) 0.06867(17) 0.0434(5) Uani 1 1 d D
N2 N 0.7700(2) 0.1623(2) -0.07775(18) 0.0462(5) Uani 1 1 d D
C1 C 0.9150(3) 0.4448(3) 0.4168(3) 0.0594(7) Uani 1 1 d .
C2 C 0.7442(3) 0.2774(3) 0.4728(3) 0.0631(8) Uani 1 1 d .
C3 C 0.9098(3) 0.2480(2) 0.3023(2) 0.0491(6) Uani 1 1 d .
C4 C 0.7552(3) 0.4691(2) 0.1840(2) 0.0491(6) Uani 1 1 d .
H4 H 0.8430 0.4986 0.1465 0.059 Uiso 1 1 calc R
C5 C 0.6978(4) 0.5321(3) 0.2751(3) 0.0626(8) Uani 1 1 d .
H5 H 0.7460 0.6060 0.2996 0.075 Uiso 1 1 calc R
C6 C 0.5884(3) 0.4860(3) 0.3398(3) 0.0642(8) Uani 1 1 d .
H6 H 0.5595 0.5271 0.4093 0.077 Uiso 1 1 calc R
C7 C 0.5394(3) 0.3691(3) 0.3185(2) 0.0627(8) Uani 1 1 d .
H7 H 0.4760 0.3298 0.3737 0.075 Uiso 1 1 calc R
C8 C 0.5964(2) 0.3012(3) 0.2287(2) 0.0470(6) Uani 1 1 d .
H8 H 0.5728 0.2158 0.2213 0.056 Uiso 1 1 calc R
C9 C 0.7030(2) 0.3539(2) 0.15955(18) 0.0383(5) Uani 1 1 d .
C10 C 0.6888(2) 0.21497(19) -0.00007(18) 0.0340(5) Uani 1 1 d .
C11 C 0.7131(3) 0.0698(3) -0.1523(3) 0.0655(8) Uani 1 1 d .
H11A H 0.7469 -0.0074 -0.1277 0.098 Uiso 1 1 calc R
H11B H 0.7461 0.0844 -0.2278 0.098 Uiso 1 1 calc R
H11C H 0.6089 0.0714 -0.1505 0.098 Uiso 1 1 calc R
H1 H 0.8498(18) 0.2967(19) 0.0552(18) 0.028(6) Uiso 1 1 d D
H2 H 0.8628(19) 0.164(2) -0.069(2) 0.047(7) Uiso 1 1 d D

loop_
_atom_site_aniso_label
_atom_site_aniso_U_11
_atom_site_aniso_U_22
_atom_site_aniso_U_33
_atom_site_aniso_U_23
_atom_site_aniso_U_13
_atom_site_aniso_U_12
Cr 0.0345(2) 0.0392(2) 0.04196(19) -0.00512(18) -0.00221(16) 0.00138(17)
O1 0.0742(16) 0.0956(19) 0.139(2) -0.0490(17) -0.0390(17) -0.0087(15)
O2 0.0920(19) 0.143(2) 0.0786(15) 0.0550(17) 0.0062(15) 0.0093(19)
O3 0.0790(16) 0.0678(15) 0.1026(18) -0.0117(12) -0.0001(14) 0.0323(13)
O4 0.0241(8) 0.0560(10) 0.0493(9) -0.0055(8) -0.0018(7) -0.0055(7)
N1 0.0230(10) 0.0606(12) 0.0465(10) -0.0096(9) 0.0027(8) -0.0082(10)
N2 0.0297(10) 0.0570(13) 0.0517(11) -0.0100(10) -0.0009(9) 0.0024(10)
C1 0.0455(16) 0.0544(17) 0.078(2) -0.0182(16) -0.0083(15) 0.0054(14)
C2 0.0539(18) 0.0771(19) 0.0583(15) 0.0057(15) -0.0017(14) 0.0018(16)
C3 0.0477(15) 0.0415(14) 0.0580(15) -0.0005(12) -0.0087(12) 0.0056(12)
C4 0.0544(17) 0.0411(13) 0.0518(13) 0.0054(10) -0.0080(12) -0.0026(12)
C5 0.078(2) 0.0422(15) 0.0675(17) -0.0103(14) -0.0171(17) 0.0158(15)
C6 0.0557(17) 0.074(2) 0.0628(17) -0.0239(18) -0.0096(16) 0.0272(16)
C7 0.0327(13) 0.085(2) 0.0501(15) -0.0043(17) 0.0014(11) 0.0090(17)
C8 0.0305(13) 0.0627(17) 0.0479(13) -0.0080(13) 0.0010(11) -0.0074(12)
C9 0.0272(11) 0.0460(12) 0.0415(10) -0.0005(12) -0.0046(9) 0.0013(10)
C10 0.0305(12) 0.0355(11) 0.0360(11) 0.0060(10) -0.0045(9) 0.0003(9)
C11 0.0608(18) 0.0654(18) 0.0702(18) -0.0194(16) 0.0023(18) 0.0014(15)

loop_
_atom_type_symbol
_atom_type_description
_atom_type_scat_dispersion_real
_atom_type_scat_dispersion_imag
_atom_type_scat_source
C C 0.0033 0.0016 'International Tables Vol C Tables 4.2.6.8 and 6.1.1.4'
H H 0.0000 0.0000 'International Tables Vol C Tables 4.2.6.8 and 6.1.1.4'
N N 0.0061 0.0033 'International Tables Vol C Tables 4.2.6.8 and 6.1.1.4'
O O 0.0106 0.0060 'International Tables Vol C Tables 4.2.6.8 and 6.1.1.4'
Cr Cr 0.3209 0.6236 'International Tables Vol C Tables 4.2.6.8 and 6.1.1.4'

loop_
_geom_angle_atom_site_label_1
_geom_angle_atom_site_label_2
_geom_angle_atom_site_label_3
_geom_angle
C3 Cr C1 89.60(13)
C3 Cr C2 88.47(13)
C1 Cr C2 87.17(14)
C3 Cr C7 132.53(13)
C1 Cr C7 137.55(12)
C2 Cr C7 88.77(13)
C3 Cr C5 136.77(13)
C1 Cr C5 87.38(12)
C2 Cr C5 134.34(14)
C7 Cr C5 66.20(14)
C3 Cr C6 163.76(11)
C1 Cr C6 103.08(12)
C2 Cr C6 102.10(14)
C7 Cr C6 37.18(13)
C5 Cr C6 36.21(12)
C3 Cr C8 98.52(11)
C1 Cr C8 165.82(13)
C2 Cr C8 104.56(12)
C7 Cr C8 37.35(10)
C5 Cr C8 78.74(11)
C6 Cr C8 67.08(10)
C3 Cr C4 102.33(11)
C1 Cr C4 100.69(13)
C2 Cr C4 166.58(12)
C7 Cr C4 78.08(11)
C5 Cr C4 36.72(10)
C6 Cr C4 65.68(12)
C8 Cr C4 66.31(10)
C3 Cr C9 86.23(10)
C1 Cr C9 133.49(12)
C2 Cr C9 138.85(11)
C7 Cr C9 66.06(9)
C5 Cr C9 65.77(9)
C6 Cr C9 77.68(10)
C8 Cr C9 36.70(8)
C4 Cr C9 36.35(8)
C10 N1 C9 125.10(19)
C10 N1 H1 114.1(16)
C9 N1 H1 120.7(16)
C10 N2 C11 122.2(2)
C10 N2 H2 117.7(17)
C11 N2 H2 116.7(18)
O1 C1 Cr 178.4(3)
O2 C2 Cr 178.1(3)
O3 C3 Cr 178.3(3)
C5 C4 C9 119.5(3)
C5 C4 Cr 69.77(15)
C9 C4 Cr 72.72(14)
C5 C4 H4 119.8
C9 C4 H4 119.8
Cr C4 H4 119.8
C6 C5 C4 121.8(3)
C6 C5 Cr 72.93(17)
C4 C5 Cr 73.51(15)
C6 C5 H5 118.8
C4 C5 H5 118.8
Cr C5 H5 118.8
C5 C6 C7 119.0(3)
C5 C6 Cr 70.86(17)
C7 C6 Cr 70.28(15)
C5 C6 H6 119.9
C7 C6 H6 119.9
Cr C6 H6 119.9
C6 C7 C8 121.0(3)
C6 C7 Cr 72.54(17)
C8 C7 Cr 72.57(14)
C6 C7 H7 119.1
C8 C7 H7 119.1
Cr C7 H7 119.1
C9 C8 C7 118.5(3)
C9 C8 Cr 73.27(13)
C7 C8 Cr 70.08(15)
C9 C8 H8 120.5
C7 C8 H8 120.5
Cr C8 H8 120.5
N1 C9 C4 118.4(2)
N1 C9 C8 121.5(2)
C4 C9 C8 120.0(2)
N1 C9 Cr 129.89(15)
C4 C9 Cr 70.93(13)
C8 C9 Cr 70.03(13)
O4 C10 N2 123.6(2)
O4 C10 N1 122.0(2)
N2 C10 N1 114.38(19)
N2 C11 H11A 109.5
N2 C11 H11B 109.5
H11A C11 H11B 109.5
N2 C11 H11C 109.5
H11A C11 H11C 109.5
H11B C11 H11C 109.5

loop_
_geom_bond_atom_site_label_1
_geom_bond_atom_site_label_2
_geom_bond_distance
Cr C3 1.827(3)
Cr C1 1.834(3)
Cr C2 1.834(3)
Cr C7 2.182(3)
Cr C5 2.185(3)
Cr C6 2.211(3)
Cr C8 2.214(2)
Cr C4 2.233(2)
Cr C9 2.256(2)
O1 C1 1.134(3)
O2 C2 1.136(3)
O3 C3 1.150(3)
O4 C10 1.230(3)
N1 C10 1.368(3)
N1 C9 1.392(3)
N1 H1 0.817(16)
N2 C10 1.324(3)
N2 C11 1.455(3)
N2 H2 0.861(16)
C4 C5 1.393(4)
C4 C9 1.400(3)
C4 H4 0.9800
C5 C6 1.367(5)
C5 H5 0.9800
C6 C7 1.401(5)
C6 H6 0.9800
C7 C8 1.408(4)
C7 H7 0.9800
C8 C9 1.408(3)
C8 H8 0.9800
C11 H11A 0.9600
C11 H11B 0.9600
C11 H11C 0.9600

loop_
_geom_hbond_atom_site_label_D
_geom_hbond_atom_site_label_H
_geom_hbond_atom_site_label_A
_geom_hbond_distance_DH
_geom_hbond_distance_HA
_geom_hbond_distance_DA
_geom_hbond_angle_DHA
_geom_hbond_site_symmetry_A
N1 H1 O4 0.817(16) 2.050(17) 2.858(2) 170(2) 4
N2 H2 O4 0.861(16) 2.45(2) 3.164(3) 141(2) 4
N2 H2 O1 0.861(16) 2.57(2) 3.105(3) 122(2) 3_745

loop_
_geom_torsion_atom_site_label_1
_geom_torsion_atom_site_label_2
_geom_torsion_atom_site_label_3
_geom_torsion_atom_site_label_4
_geom_torsion
C3 Cr C1 O1 -124(10)
C2 Cr C1 O1 -35(10)
C7 Cr C1 O1 50(11)
C5 Cr C1 O1 100(10)
C6 Cr C1 O1 67(10)
C8 Cr C1 O1 111(10)
C4 Cr C1 O1 134(10)
C9 Cr C1 O1 152(10)
C3 Cr C2 O2 58(9)
C1 Cr C2 O2 -31(9)
C7 Cr C2 O2 -169(9)
C5 Cr C2 O2 -115(9)
C6 Cr C2 O2 -134(9)
C8 Cr C2 O2 157(9)
C4 Cr C2 O2 -158(9)
C9 Cr C2 O2 141(9)
C1 Cr C3 O3 -170(9)
C2 Cr C3 O3 103(9)
C7 Cr C3 O3 16(9)
C5 Cr C3 O3 -84(9)
C6 Cr C3 O3 -28(9)
C8 Cr C3 O3 -1(9)
C4 Cr C3 O3 -69(9)
C9 Cr C3 O3 -36(9)
C3 Cr C4 C5 -162.6(2)
C1 Cr C4 C5 -70.7(2)
C2 Cr C4 C5 54.4(6)
C7 Cr C4 C5 66.0(2)
C6 Cr C4 C5 28.95(19)
C8 Cr C4 C5 103.4(2)
C9 Cr C4 C5 131.6(3)
C3 Cr C4 C9 65.77(17)
C1 Cr C4 C9 157.71(16)
C2 Cr C4 C9 -77.2(5)
C7 Cr C4 C9 -65.61(16)
C5 Cr C4 C9 -131.6(3)
C6 Cr C4 C9 -102.65(17)
C8 Cr C4 C9 -28.23(14)
C9 C4 C5 C6 -2.0(4)
Cr C4 C5 C6 -57.1(3)
C9 C4 C5 Cr 55.1(2)
C3 Cr C5 C6 156.90(18)
C1 Cr C5 C6 -116.5(2)
C2 Cr C5 C6 -33.0(3)
C7 Cr C5 C6 29.36(17)
C8 Cr C5 C6 66.41(17)
C4 Cr C5 C6 131.7(3)
C9 Cr C5 C6 102.62(19)
C3 Cr C5 C4 25.2(3)
C1 Cr C5 C4 111.8(2)
C2 Cr C5 C4 -164.71(19)
C7 Cr C5 C4 -102.3(2)
C6 Cr C5 C4 -131.7(3)
C8 Cr C5 C4 -65.28(18)
C9 Cr C5 C4 -29.07(16)
C4 C5 C6 C7 4.3(4)
Cr C5 C6 C7 -53.0(2)
C4 C5 C6 Cr 57.4(3)
C3 Cr C6 C5 -73.8(5)
C1 Cr C6 C5 66.6(2)
C2 Cr C6 C5 156.51(19)
C7 Cr C6 C5 -132.1(3)
C8 Cr C6 C5 -102.62(18)
C4 Cr C6 C5 -29.34(17)
C9 Cr C6 C5 -65.63(17)
C3 Cr C6 C7 58.2(5)
C1 Cr C6 C7 -161.29(19)
C2 Cr C6 C7 -71.4(2)
C5 Cr C6 C7 132.1(3)
C8 Cr C6 C7 29.46(17)
C4 Cr C6 C7 102.7(2)
C9 Cr C6 C7 66.45(18)
C5 C6 C7 C8 -2.9(4)
Cr C6 C7 C8 -56.2(2)
C5 C6 C7 Cr 53.3(2)
C3 Cr C7 C6 -161.17(19)
C1 Cr C7 C6 27.6(3)
C2 Cr C7 C6 112.0(2)
C5 Cr C7 C6 -28.63(18)
C8 Cr C7 C6 -131.7(3)
C4 Cr C7 C6 -65.29(19)
C9 Cr C7 C6 -101.5(2)
C3 Cr C7 C8 -29.5(3)
C1 Cr C7 C8 159.3(2)
C2 Cr C7 C8 -116.3(2)
C5 Cr C7 C8 103.1(2)
C6 Cr C7 C8 131.7(3)
C4 Cr C7 C8 66.41(18)
C9 Cr C7 C8 30.21(16)
C6 C7 C8 C9 -0.7(4)
Cr C7 C8 C9 -57.0(2)
C6 C7 C8 Cr 56.2(2)
C3 Cr C8 C9 -71.82(16)
C1 Cr C8 C9 52.5(5)
C2 Cr C8 C9 -162.45(16)
C7 Cr C8 C9 129.7(3)
C5 Cr C8 C9 64.35(16)
C6 Cr C8 C9 100.35(17)
C4 Cr C8 C9 27.97(14)
C3 Cr C8 C7 158.5(2)
C1 Cr C8 C7 -77.2(5)
C2 Cr C8 C7 67.9(2)
C5 Cr C8 C7 -65.3(2)
C6 Cr C8 C7 -29.3(2)
C4 Cr C8 C7 -101.7(2)
C9 Cr C8 C7 -129.7(3)
C10 N1 C9 C4 -146.1(2)
C10 N1 C9 C8 36.2(3)
C10 N1 C9 Cr 125.7(2)
C5 C4 C9 N1 -179.5(2)
Cr C4 C9 N1 -125.77(19)
C5 C4 C9 C8 -1.8(4)
Cr C4 C9 C8 51.9(2)
C5 C4 C9 Cr -53.7(2)
C7 C8 C9 N1 -179.3(2)
Cr C8 C9 N1 125.3(2)
C7 C8 C9 C4 3.1(3)
Cr C8 C9 C4 -52.3(2)
C7 C8 C9 Cr 55.4(2)
C3 Cr C9 N1 -5.2(2)
C1 Cr C9 N1 80.7(2)
C2 Cr C9 N1 -88.5(3)
C7 Cr C9 N1 -145.6(2)
C5 Cr C9 N1 140.9(2)
C6 Cr C9 N1 177.1(2)
C8 Cr C9 N1 -114.9(3)
C4 Cr C9 N1 111.6(3)
C3 Cr C9 C4 -116.77(17)
C1 Cr C9 C4 -30.9(2)
C2 Cr C9 C4 159.9(2)
C7 Cr C9 C4 102.84(19)
C5 Cr C9 C4 29.35(18)
C6 Cr C9 C4 65.52(18)
C8 Cr C9 C4 133.6(2)
C3 Cr C9 C8 109.67(17)
C1 Cr C9 C8 -164.47(17)
C2 Cr C9 C8 26.3(2)
C7 Cr C9 C8 -30.72(17)
C5 Cr C9 C8 -104.20(18)
C6 Cr C9 C8 -68.03(17)
C4 Cr C9 C8 -133.6(2)
C11 N2 C10 O4 -7.8(4)
C11 N2 C10 N1 174.7(2)
C9 N1 C10 O4 5.7(4)
C9 N1 C10 N2 -176.8(2)
